data_2205862
loop_
_publ_author_name
'Lai-Jin Tian'
'Yu-Xi Sun'
'Yi-Zhen Gao'
'Guo-Ming Yang'

_publ_section_title
;
 (4-Biphenylacetato)tricyclohexyltin(IV)
;
_journal_issue 6
_journal_name_full 'Acta Crystallographica Section E'
_journal_page_first m1199
_journal_page_last m1200
_journal_paper_doi 10.1107/S160053680501617X
_journal_volume 61
_journal_year 2005
_chemical_formula_iupac '[Sn (C6 H11)3 (C14 H11 O2)]'
_chemical_formula_moiety 'C32 H44 O2 Sn'
_chemical_formula_sum 'C32 H44 O2 Sn'
_chemical_formula_weight 579.36
_chemical_name_systematic
;
(4-Biphenylacetato)tricyclohexyltin(IV)
;
_space_group_IT_number 2
_symmetry_cell_setting triclinic
_symmetry_space_group_name_Hall '-P 1'
_symmetry_space_group_name_H-M 'P -1'
_atom_sites_solution_hydrogens geom
_atom_sites_solution_primary direct
_atom_sites_solution_secondary difmap
_audit_creation_method SHELXL97
_cell_angle_alpha 87.052(2)
_cell_angle_beta 76.227(2)
_cell_angle_gamma 77.460(2)
_cell_formula_units_Z 2
_cell_length_a 9.3181(12)
_cell_length_b 11.6211(15)
_cell_length_c 13.9327(18)
_cell_measurement_reflns_used 885
_cell_measurement_temperature 295(2)
_cell_measurement_theta_max 22.89
_cell_measurement_theta_min 3.03
_cell_volume 1430.4(3)
_computing_cell_refinement 'SAINT (Bruker, 2002)'
_computing_data_collection 'SMART (Bruker, 2002)'
_computing_data_reduction SAINT
_computing_molecular_graphics 'XP (Bruker, 2002)'
_computing_publication_material SHELXL97
_computing_structure_refinement 'SHELXL97 (Sheldrick, 1997)'
_computing_structure_solution 'SHELXS97 (Sheldrick, 1997)'
_diffrn_ambient_temperature 295(2)
_diffrn_measured_fraction_theta_full 0.973
_diffrn_measured_fraction_theta_max 0.973
_diffrn_measurement_device_type 'Bruker SMART APEX area-detector'
_diffrn_measurement_method '\f and \w'
_diffrn_radiation_monochromator graphite
_diffrn_radiation_source 'fine-focus sealed tube'
_diffrn_radiation_type MoK\a
_diffrn_radiation_wavelength 0.71073
_diffrn_reflns_av_R_equivalents 0.0181
_diffrn_reflns_av_sigmaI/netI 0.0296
_diffrn_reflns_limit_h_max 11
_diffrn_reflns_limit_h_min -11
_diffrn_reflns_limit_k_max 9
_diffrn_reflns_limit_k_min -14
_diffrn_reflns_limit_l_max 16
_diffrn_reflns_limit_l_min -16
_diffrn_reflns_number 7734
_diffrn_reflns_theta_full 25.50
_diffrn_reflns_theta_max 25.50
_diffrn_reflns_theta_min 1.50
_diffrn_standards_decay_% 0
_diffrn_standards_interval_count 0
_diffrn_standards_interval_time 0
_diffrn_standards_number 0
_exptl_absorpt_coefficient_mu 0.919
_exptl_absorpt_correction_T_max 0.875
_exptl_absorpt_correction_T_min 0.758
_exptl_absorpt_correction_type multi-scan
_exptl_absorpt_process_details '(SADABS; Bruker, 2002)'
_exptl_crystal_colour colourless
_exptl_crystal_density_diffrn 1.345
_exptl_crystal_density_method 'not measured'
_exptl_crystal_description block
_exptl_crystal_F_000 604
_exptl_crystal_size_max 0.32
_exptl_crystal_size_mid 0.22
_exptl_crystal_size_min 0.15
_refine_diff_density_max 0.931
_refine_diff_density_min -0.648
_refine_ls_extinction_method none
_refine_ls_goodness_of_fit_ref 1.051
_refine_ls_hydrogen_treatment constr
_refine_ls_matrix_type full
_refine_ls_number_parameters 316
_refine_ls_number_reflns 5165
_refine_ls_number_restraints 0
_refine_ls_restrained_S_all 1.051
_refine_ls_R_factor_all 0.0322
_refine_ls_R_factor_gt 0.0301
_refine_ls_shift/su_max 0.002
_refine_ls_shift/su_mean 0.000
_refine_ls_structure_factor_coef Fsqd
_refine_ls_weighting_details 'calc w = 1/[\s^2^(Fo^2^)+(0.0418P)^2^+0.6525P] where P=(Fo^2^+2Fc^2^)/3'
_refine_ls_weighting_scheme calc
_refine_ls_wR_factor_gt 0.0789
_refine_ls_wR_factor_ref 0.0807
_reflns_number_gt 4834
_reflns_number_total 5165
_reflns_threshold_expression I>2\s(I)
_cod_data_source_file bh6007.cif
_cod_data_source_block I
_cod_database_code 2205862

loop_
_symmetry_equiv_pos_as_xyz
'x, y, z'
'-x, -y, -z'

loop_
_atom_site_label
_atom_site_fract_x
_atom_site_fract_y
_atom_site_fract_z
_atom_site_U_iso_or_equiv
_atom_site_adp_type
_atom_site_calc_flag
_atom_site_refinement_flags
_atom_site_occupancy
_atom_site_type_symbol
Sn1 1.07467(2) 0.213603(15) 0.740839(12) 0.04818(8) Uani d . 1 Sn
O1 0.8739(2) 0.22157(18) 0.69628(15) 0.0595(5) Uani d . 1 O
O2 0.8168(3) 0.4063(2) 0.7445(2) 0.0767(6) Uani d . 1 O
C1 1.1726(3) 0.0357(2) 0.6862(2) 0.0528(6) Uani d . 1 C
H1 1.1146 -0.0164 0.7286 0.063 Uiso calc R 1 H
C2 1.1583(5) 0.0205(3) 0.5821(3) 0.0821(11) Uani d . 1 C
H2A 1.2097 0.0743 0.5386 0.099 Uiso calc R 1 H
H2B 1.0523 0.0409 0.5804 0.099 Uiso calc R 1 H
C3 1.2247(5) -0.1051(3) 0.5440(3) 0.0905(12) Uani d . 1 C
H3A 1.1672 -0.1585 0.5832 0.109 Uiso calc R 1 H
H3B 1.2174 -0.1096 0.4760 0.109 Uiso calc R 1 H
C4 1.3862(4) -0.1416(3) 0.5495(3) 0.0847(11) Uani d . 1 C
H4A 1.4454 -0.0936 0.5045 0.102 Uiso calc R 1 H
H4B 1.4244 -0.2231 0.5287 0.102 Uiso calc R 1 H
C5 1.4041(4) -0.1287(4) 0.6517(4) 0.0953(13) Uani d . 1 C
H5A 1.5108 -0.1474 0.6512 0.114 Uiso calc R 1 H
H5B 1.3565 -0.1851 0.6945 0.114 Uiso calc R 1 H
C6 1.3349(4) -0.0047(3) 0.6940(3) 0.0724(9) Uani d . 1 C
H6A 1.3392 -0.0042 0.7628 0.087 Uiso calc R 1 H
H6B 1.3938 0.0500 0.6585 0.087 Uiso calc R 1 H
C7 1.0016(3) 0.2180(3) 0.9005(2) 0.0546(6) Uani d . 1 C
H7 1.0850 0.1712 0.9264 0.066 Uiso calc R 1 H
C8 0.8689(4) 0.1576(3) 0.9324(2) 0.0715(9) Uani d . 1 C
H8A 0.9001 0.0767 0.9090 0.086 Uiso calc R 1 H
H8B 0.7881 0.1972 0.9019 0.086 Uiso calc R 1 H
C9 0.8089(5) 0.1578(4) 1.0444(3) 0.0925(12) Uani d . 1 C
H9A 0.7190 0.1247 1.0604 0.111 Uiso calc R 1 H
H9B 0.8844 0.1086 1.0746 0.111 Uiso calc R 1 H
C10 0.7714(5) 0.2797(4) 1.0855(3) 0.0888(11) Uani d . 1 C
H10A 0.7400 0.2763 1.1569 0.107 Uiso calc R 1 H
H10B 0.6874 0.3262 1.0613 0.107 Uiso calc R 1 H
C11 0.9036(5) 0.3385(4) 1.0571(2) 0.0837(11) Uani d . 1 C
H11A 0.9835 0.2970 1.0876 0.100 Uiso calc R 1 H
H11B 0.8732 0.4188 1.0817 0.100 Uiso calc R 1 H
C12 0.9636(5) 0.3400(3) 0.9458(2) 0.0741(9) Uani d . 1 C
H12A 0.8885 0.3907 0.9163 0.089 Uiso calc R 1 H
H12B 1.0537 0.3728 0.9308 0.089 Uiso calc R 1 H
C13 1.1971(3) 0.3398(2) 0.6595(2) 0.0547(6) Uani d . 1 C
H13 1.3048 0.3046 0.6515 0.066 Uiso calc R 1 H
C14 1.1682(4) 0.4553(3) 0.7131(2) 0.0656(8) Uani d . 1 C
H14A 1.1991 0.4403 0.7751 0.079 Uiso calc R 1 H
H14B 1.0605 0.4890 0.7284 0.079 Uiso calc R 1 H
C15 1.2522(5) 0.5443(3) 0.6533(3) 0.0760(9) Uani d . 1 C
H15A 1.2208 0.6192 0.6880 0.091 Uiso calc R 1 H
H15B 1.3598 0.5169 0.6478 0.091 Uiso calc R 1 H
C16 1.2227(4) 0.5620(3) 0.5525(2) 0.0710(8) Uani d . 1 C
H16A 1.2845 0.6139 0.5152 0.085 Uiso calc R 1 H
H16B 1.1175 0.5998 0.5578 0.085 Uiso calc R 1 H
C17 1.2572(5) 0.4475(3) 0.4981(3) 0.0872(12) Uani d . 1 C
H17A 1.3647 0.4140 0.4862 0.105 Uiso calc R 1 H
H17B 1.2311 0.4620 0.4345 0.105 Uiso calc R 1 H
C18 1.1697(5) 0.3598(3) 0.5563(2) 0.0751(10) Uani d . 1 C
H18A 1.0625 0.3891 0.5610 0.090 Uiso calc R 1 H
H18B 1.1998 0.2853 0.5212 0.090 Uiso calc R 1 H
C19 0.7821(3) 0.3226(3) 0.7155(2) 0.0552(7) Uani d . 1 C
C20 0.6218(4) 0.3270(3) 0.7066(2) 0.0677(8) Uani d . 1 C
H20A 0.5795 0.4040 0.6832 0.081 Uiso calc R 1 H
H20B 0.6220 0.2683 0.6595 0.081 Uiso calc R 1 H
C21 0.5278(3) 0.3029(3) 0.8068(2) 0.0585(7) Uani d . 1 C
C22 0.5041(4) 0.1919(3) 0.8336(3) 0.0740(9) Uani d . 1 C
H22 0.5390 0.1318 0.7868 0.089 Uiso calc R 1 H
C23 0.4305(4) 0.1672(3) 0.9273(3) 0.0711(9) Uani d . 1 C
H23 0.4160 0.0910 0.9421 0.085 Uiso calc R 1 H
C24 0.3767(3) 0.2530(3) 1.0011(2) 0.0560(7) Uani d . 1 C
C25 0.3969(4) 0.3652(3) 0.9718(3) 0.0740(9) Uani d . 1 C
H25 0.3596 0.4263 1.0174 0.089 Uiso calc R 1 H
C26 0.4706(4) 0.3894(3) 0.8772(3) 0.0730(9) Uani d . 1 C
H26 0.4817 0.4661 0.8608 0.088 Uiso calc R 1 H
C27 0.3040(3) 0.2252(3) 1.1040(2) 0.0591(7) Uani d . 1 C
C28 0.2720(4) 0.1160(3) 1.1307(3) 0.0847(11) Uani d . 1 C
H28 0.2968 0.0578 1.0826 0.102 Uiso calc R 1 H
C29 0.2047(5) 0.0900(4) 1.2259(3) 0.0961(13) Uani d . 1 C
H29 0.1834 0.0157 1.2410 0.115 Uiso calc R 1 H
C30 0.1690(4) 0.1732(4) 1.2986(3) 0.0834(10) Uani d . 1 C
H30 0.1259 0.1556 1.3635 0.100 Uiso calc R 1 H
C31 0.1975(5) 0.2818(4) 1.2743(3) 0.0886(11) Uani d . 1 C
H31 0.1712 0.3396 1.3228 0.106 Uiso calc R 1 H
C32 0.2648(4) 0.3082(3) 1.1789(3) 0.0777(9) Uani d . 1 C
H32 0.2842 0.3831 1.1645 0.093 Uiso calc R 1 H

loop_
_atom_site_aniso_label
_atom_site_aniso_U_11
_atom_site_aniso_U_22
_atom_site_aniso_U_33
_atom_site_aniso_U_12
_atom_site_aniso_U_13
_atom_site_aniso_U_23
Sn1 0.05575(13) 0.04147(12) 0.04393(12) -0.00882(8) -0.00526(8) -0.00516(8)
O1 0.0615(12) 0.0550(12) 0.0609(12) -0.0073(9) -0.0156(9) -0.0059(9)
O2 0.0793(15) 0.0548(13) 0.0953(18) -0.0095(11) -0.0208(13) -0.0126(12)
C1 0.0590(16) 0.0391(14) 0.0549(15) -0.0094(12) -0.0026(12) -0.0048(11)
C2 0.104(3) 0.060(2) 0.079(2) 0.0128(19) -0.036(2) -0.0273(17)
C3 0.100(3) 0.066(2) 0.100(3) 0.004(2) -0.023(2) -0.040(2)
C4 0.080(2) 0.060(2) 0.099(3) -0.0118(18) 0.011(2) -0.0245(19)
C5 0.068(2) 0.070(2) 0.138(4) 0.0154(18) -0.029(2) -0.016(2)
C6 0.0658(19) 0.069(2) 0.080(2) -0.0043(16) -0.0200(17) -0.0105(17)
C7 0.0584(16) 0.0579(17) 0.0439(14) -0.0053(13) -0.0106(12) -0.0036(12)
C8 0.100(3) 0.065(2) 0.0511(17) -0.0326(18) -0.0049(16) -0.0037(14)
C9 0.121(3) 0.101(3) 0.0545(19) -0.046(3) 0.000(2) 0.0094(19)
C10 0.099(3) 0.107(3) 0.0517(19) -0.021(2) 0.0015(18) -0.0144(19)
C11 0.104(3) 0.092(3) 0.0544(18) -0.022(2) -0.0098(18) -0.0245(18)
C12 0.102(3) 0.067(2) 0.0555(18) -0.0325(19) -0.0057(17) -0.0152(15)
C13 0.0543(15) 0.0488(15) 0.0591(16) -0.0119(12) -0.0092(12) 0.0021(12)
C14 0.092(2) 0.0595(18) 0.0541(16) -0.0308(17) -0.0199(16) -0.0023(14)
C15 0.099(3) 0.063(2) 0.080(2) -0.0369(19) -0.031(2) 0.0059(17)
C16 0.090(2) 0.0560(18) 0.068(2) -0.0233(17) -0.0146(17) 0.0065(15)
C17 0.132(3) 0.066(2) 0.0579(19) -0.037(2) 0.004(2) 0.0005(16)
C18 0.121(3) 0.0594(19) 0.0491(16) -0.0375(19) -0.0101(17) -0.0036(14)
C19 0.0582(16) 0.0573(17) 0.0483(15) -0.0094(14) -0.0123(12) 0.0049(13)
C20 0.0618(18) 0.079(2) 0.0620(18) -0.0070(16) -0.0209(15) 0.0008(16)
C21 0.0485(15) 0.0611(18) 0.0675(18) -0.0051(13) -0.0216(13) -0.0041(14)
C22 0.083(2) 0.070(2) 0.068(2) -0.0183(18) -0.0097(17) -0.0231(17)
C23 0.086(2) 0.0513(17) 0.078(2) -0.0216(16) -0.0128(18) -0.0138(15)
C24 0.0429(14) 0.0510(16) 0.0718(18) -0.0067(12) -0.0092(13) -0.0128(14)
C25 0.077(2) 0.0473(17) 0.084(2) -0.0071(15) 0.0067(18) -0.0203(16)
C26 0.074(2) 0.0484(17) 0.086(2) -0.0070(15) -0.0034(18) -0.0034(16)
C27 0.0455(14) 0.0539(17) 0.0756(19) -0.0076(12) -0.0098(13) -0.0130(14)
C28 0.090(3) 0.062(2) 0.091(3) -0.0249(19) 0.014(2) -0.0208(19)
C29 0.101(3) 0.081(3) 0.098(3) -0.037(2) 0.010(2) -0.001(2)
C30 0.068(2) 0.101(3) 0.075(2) -0.019(2) -0.0031(17) -0.002(2)
C31 0.101(3) 0.089(3) 0.073(2) -0.018(2) -0.010(2) -0.020(2)
C32 0.093(3) 0.064(2) 0.076(2) -0.0189(18) -0.0138(19) -0.0140(17)

loop_
_atom_type_symbol
_atom_type_description
_atom_type_scat_dispersion_real
_atom_type_scat_dispersion_imag
_atom_type_scat_source
C C 0.0033 0.0016 'International Tables Vol C Tables 4.2.6.8 and 6.1.1.4'
H H 0.0000 0.0000 'International Tables Vol C Tables 4.2.6.8 and 6.1.1.4'
O O 0.0106 0.0060 'International Tables Vol C Tables 4.2.6.8 and 6.1.1.4'
Sn Sn -0.6537 1.4246 'International Tables Vol C Tables 4.2.6.8 and 6.1.1.4'

loop_
_geom_angle_atom_site_label_1
_geom_angle_atom_site_label_2
_geom_angle_atom_site_label_3
_geom_angle
_geom_angle_publ_flag
O1 Sn1 C13 110.51(10) yes
O1 Sn1 C7 103.00(10) yes
C13 Sn1 C7 121.90(11) yes
O1 Sn1 C1 93.81(9) yes
C13 Sn1 C1 111.80(11) yes
C7 Sn1 C1 111.69(11) yes
C19 O1 Sn1 112.23(18) ?
C6 C1 C2 110.8(3) ?
C6 C1 Sn1 112.5(2) ?
C2 C1 Sn1 112.3(2) ?
C6 C1 H1 107.0 ?
C2 C1 H1 107.0 ?
Sn1 C1 H1 107.0 ?
C1 C2 C3 112.5(3) ?
C1 C2 H2A 109.1 ?
C3 C2 H2A 109.1 ?
C1 C2 H2B 109.1 ?
C3 C2 H2B 109.1 ?
H2A C2 H2B 107.8 ?
C4 C3 C2 110.7(3) ?
C4 C3 H3A 109.5 ?
C2 C3 H3A 109.5 ?
C4 C3 H3B 109.5 ?
C2 C3 H3B 109.5 ?
H3A C3 H3B 108.1 ?
C3 C4 C5 111.4(3) ?
C3 C4 H4A 109.3 ?
C5 C4 H4A 109.3 ?
C3 C4 H4B 109.3 ?
C5 C4 H4B 109.3 ?
H4A C4 H4B 108.0 ?
C4 C5 C6 113.1(3) ?
C4 C5 H5A 109.0 ?
C6 C5 H5A 109.0 ?
C4 C5 H5B 109.0 ?
C6 C5 H5B 109.0 ?
H5A C5 H5B 107.8 ?
C1 C6 C5 111.8(3) ?
C1 C6 H6A 109.3 ?
C5 C6 H6A 109.3 ?
C1 C6 H6B 109.3 ?
C5 C6 H6B 109.3 ?
H6A C6 H6B 107.9 ?
C12 C7 C8 110.8(3) ?
C12 C7 Sn1 114.8(2) ?
C8 C7 Sn1 109.20(19) ?
C12 C7 H7 107.2 ?
C8 C7 H7 107.2 ?
Sn1 C7 H7 107.2 ?
C7 C8 C9 112.7(3) ?
C7 C8 H8A 109.0 ?
C9 C8 H8A 109.0 ?
C7 C8 H8B 109.0 ?
C9 C8 H8B 109.0 ?
H8A C8 H8B 107.8 ?
C10 C9 C8 111.3(3) ?
C10 C9 H9A 109.4 ?
C8 C9 H9A 109.4 ?
C10 C9 H9B 109.4 ?
C8 C9 H9B 109.4 ?
H9A C9 H9B 108.0 ?
C9 C10 C11 111.8(3) ?
C9 C10 H10A 109.3 ?
C11 C10 H10A 109.3 ?
C9 C10 H10B 109.3 ?
C11 C10 H10B 109.3 ?
H10A C10 H10B 107.9 ?
C10 C11 C12 111.6(3) ?
C10 C11 H11A 109.3 ?
C12 C11 H11A 109.3 ?
C10 C11 H11B 109.3 ?
C12 C11 H11B 109.3 ?
H11A C11 H11B 108.0 ?
C7 C12 C11 112.5(3) ?
C7 C12 H12A 109.1 ?
C11 C12 H12A 109.1 ?
C7 C12 H12B 109.1 ?
C11 C12 H12B 109.1 ?
H12A C12 H12B 107.8 ?
C14 C13 C18 111.1(2) ?
C14 C13 Sn1 113.7(2) ?
C18 C13 Sn1 111.7(2) ?
C14 C13 H13 106.6 ?
C18 C13 H13 106.6 ?
Sn1 C13 H13 106.6 ?
C13 C14 C15 112.9(3) ?
C13 C14 H14A 109.0 ?
C15 C14 H14A 109.0 ?
C13 C14 H14B 109.0 ?
C15 C14 H14B 109.0 ?
H14A C14 H14B 107.8 ?
C16 C15 C14 112.0(3) ?
C16 C15 H15A 109.2 ?
C14 C15 H15A 109.2 ?
C16 C15 H15B 109.2 ?
C14 C15 H15B 109.2 ?
H15A C15 H15B 107.9 ?
C15 C16 C17 111.7(3) ?
C15 C16 H16A 109.3 ?
C17 C16 H16A 109.3 ?
C15 C16 H16B 109.3 ?
C17 C16 H16B 109.3 ?
H16A C16 H16B 107.9 ?
C16 C17 C18 111.5(3) ?
C16 C17 H17A 109.3 ?
C18 C17 H17A 109.3 ?
C16 C17 H17B 109.3 ?
C18 C17 H17B 109.3 ?
H17A C17 H17B 108.0 ?
C13 C18 C17 112.0(3) ?
C13 C18 H18A 109.2 ?
C17 C18 H18A 109.2 ?
C13 C18 H18B 109.2 ?
C17 C18 H18B 109.2 ?
H18A C18 H18B 107.9 ?
O2 C19 O1 123.1(3) ?
O2 C19 C20 121.4(3) ?
O1 C19 C20 115.3(3) ?
C21 C20 C19 108.8(2) ?
C21 C20 H20A 109.9 ?
C19 C20 H20A 109.9 ?
C21 C20 H20B 109.9 ?
C19 C20 H20B 109.9 ?
H20A C20 H20B 108.3 ?
C26 C21 C22 117.1(3) ?
C26 C21 C20 121.2(3) ?
C22 C21 C20 121.6(3) ?
C23 C22 C21 121.8(3) ?
C23 C22 H22 119.1 ?
C21 C22 H22 119.1 ?
C22 C23 C24 122.0(3) ?
C22 C23 H23 119.0 ?
C24 C23 H23 119.0 ?
C25 C24 C23 115.3(3) ?
C25 C24 C27 122.5(3) ?
C23 C24 C27 122.1(3) ?
C26 C25 C24 122.3(3) ?
C26 C25 H25 118.8 ?
C24 C25 H25 118.8 ?
C21 C26 C25 121.4(3) ?
C21 C26 H26 119.3 ?
C25 C26 H26 119.3 ?
C28 C27 C32 116.2(3) ?
C28 C27 C24 122.2(3) ?
C32 C27 C24 121.6(3) ?
C29 C28 C27 122.3(4) ?
C29 C28 H28 118.8 ?
C27 C28 H28 118.8 ?
C30 C29 C28 120.1(4) ?
C30 C29 H29 119.9 ?
C28 C29 H29 119.9 ?
C31 C30 C29 118.8(4) ?
C31 C30 H30 120.6 ?
C29 C30 H30 120.6 ?
C30 C31 C32 121.2(4) ?
C30 C31 H31 119.4 ?
C32 C31 H31 119.4 ?
C31 C32 C27 121.3(4) ?
C31 C32 H32 119.3 ?
C27 C32 H32 119.3 ?

loop_
_geom_bond_atom_site_label_1
_geom_bond_atom_site_label_2
_geom_bond_distance
_geom_bond_publ_flag
Sn1 O1 2.089(2) yes
Sn1 C13 2.162(3) yes
Sn1 C7 2.165(3) yes
Sn1 C1 2.168(3) yes
O1 C19 1.292(4) ?
O2 C19 1.206(4) ?
C1 C6 1.511(4) ?
C1 C2 1.511(4) ?
C1 H1 0.9800 ?
C2 C3 1.525(5) ?
C2 H2A 0.9700 ?
C2 H2B 0.9700 ?
C3 C4 1.491(6) ?
C3 H3A 0.9700 ?
C3 H3B 0.9700 ?
C4 C5 1.491(6) ?
C4 H4A 0.9700 ?
C4 H4B 0.9700 ?
C5 C6 1.531(5) ?
C5 H5A 0.9700 ?
C5 H5B 0.9700 ?
C6 H6A 0.9700 ?
C6 H6B 0.9700 ?
C7 C12 1.517(4) ?
C7 C8 1.518(4) ?
C7 H7 0.9800 ?
C8 C9 1.526(5) ?
C8 H8A 0.9700 ?
C8 H8B 0.9700 ?
C9 C10 1.493(6) ?
C9 H9A 0.9700 ?
C9 H9B 0.9700 ?
C10 C11 1.500(5) ?
C10 H10A 0.9700 ?
C10 H10B 0.9700 ?
C11 C12 1.518(5) ?
C11 H11A 0.9700 ?
C11 H11B 0.9700 ?
C12 H12A 0.9700 ?
C12 H12B 0.9700 ?
C13 C14 1.511(4) ?
C13 C18 1.516(4) ?
C13 H13 0.9800 ?
C14 C15 1.526(4) ?
C14 H14A 0.9700 ?
C14 H14B 0.9700 ?
C15 C16 1.491(5) ?
C15 H15A 0.9700 ?
C15 H15B 0.9700 ?
C16 C17 1.500(5) ?
C16 H16A 0.9700 ?
C16 H16B 0.9700 ?
C17 C18 1.524(5) ?
C17 H17A 0.9700 ?
C17 H17B 0.9700 ?
C18 H18A 0.9700 ?
C18 H18B 0.9700 ?
C19 C20 1.517(4) ?
C20 C21 1.510(5) ?
C20 H20A 0.9700 ?
C20 H20B 0.9700 ?
C21 C26 1.370(5) ?
C21 C22 1.374(5) ?
C22 C23 1.371(5) ?
C22 H22 0.9300 ?
C23 C24 1.394(4) ?
C23 H23 0.9300 ?
C24 C25 1.385(4) ?
C24 C27 1.485(4) ?
C25 C26 1.379(5) ?
C25 H25 0.9300 ?
C26 H26 0.9300 ?
C27 C28 1.379(5) ?
C27 C32 1.386(5) ?
C28 C29 1.374(6) ?
C28 H28 0.9300 ?
C29 C30 1.369(6) ?
C29 H29 0.9300 ?
C30 C31 1.355(6) ?
C30 H30 0.9300 ?
C31 C32 1.377(5) ?
C31 H31 0.9300 ?
C32 H32 0.9300 ?

loop_
_geom_torsion_atom_site_label_1
_geom_torsion_atom_site_label_2
_geom_torsion_atom_site_label_3
_geom_torsion_atom_site_label_4
_geom_torsion
C13 Sn1 O1 C19 -63.4(2)
C7 Sn1 O1 C19 68.3(2)
C1 Sn1 O1 C19 -178.4(2)
O1 Sn1 C1 C6 173.9(2)
C13 Sn1 C1 C6 60.0(2)
C7 Sn1 C1 C6 -80.5(2)
O1 Sn1 C1 C2 48.1(3)
C13 Sn1 C1 C2 -65.8(3)
C7 Sn1 C1 C2 153.7(2)
C6 C1 C2 C3 54.2(4)
Sn1 C1 C2 C3 -179.1(3)
C1 C2 C3 C4 -56.4(5)
C2 C3 C4 C5 55.6(5)
C3 C4 C5 C6 -54.3(5)
C2 C1 C6 C5 -51.3(4)
Sn1 C1 C6 C5 -177.9(3)
C4 C5 C6 C1 52.2(5)
O1 Sn1 C7 C12 -93.2(2)
C13 Sn1 C7 C12 31.4(3)
C1 Sn1 C7 C12 167.3(2)
O1 Sn1 C7 C8 32.0(2)
C13 Sn1 C7 C8 156.5(2)
C1 Sn1 C7 C8 -67.6(2)
C12 C7 C8 C9 -52.0(4)
Sn1 C7 C8 C9 -179.4(3)
C7 C8 C9 C10 53.9(5)
C8 C9 C10 C11 -55.2(5)
C9 C10 C11 C12 55.6(5)
C8 C7 C12 C11 52.0(4)
Sn1 C7 C12 C11 176.3(3)
C10 C11 C12 C7 -54.2(5)
O1 Sn1 C13 C14 95.8(2)
C7 Sn1 C13 C14 -25.2(3)
C1 Sn1 C13 C14 -161.1(2)
O1 Sn1 C13 C18 -30.9(3)
C7 Sn1 C13 C18 -152.0(2)
C1 Sn1 C13 C18 72.2(2)
C18 C13 C14 C15 -51.4(4)
Sn1 C13 C14 C15 -178.4(2)
C13 C14 C15 C16 52.6(4)
C14 C15 C16 C17 -54.2(5)
C15 C16 C17 C18 55.7(5)
C14 C13 C18 C17 52.6(4)
Sn1 C13 C18 C17 -179.3(3)
C16 C17 C18 C13 -55.0(5)
Sn1 O1 C19 O2 8.5(4)
Sn1 O1 C19 C20 -167.07(19)
O2 C19 C20 C21 -82.3(4)
O1 C19 C20 C21 93.3(3)
C19 C20 C21 C26 80.1(4)
C19 C20 C21 C22 -95.6(4)
C26 C21 C22 C23 -1.9(5)
C20 C21 C22 C23 174.0(3)
C21 C22 C23 C24 -0.6(6)
C22 C23 C24 C25 2.7(5)
C22 C23 C24 C27 -176.8(3)
C23 C24 C25 C26 -2.5(5)
C27 C24 C25 C26 177.0(3)
C22 C21 C26 C25 2.1(5)
C20 C21 C26 C25 -173.8(3)
C24 C25 C26 C21 0.1(6)
C25 C24 C27 C28 174.1(4)
C23 C24 C27 C28 -6.5(5)
C25 C24 C27 C32 -6.1(5)
C23 C24 C27 C32 173.4(3)
C32 C27 C28 C29 0.2(6)
C24 C27 C28 C29 -180.0(4)
C27 C28 C29 C30 -1.0(7)
C28 C29 C30 C31 1.7(7)
C29 C30 C31 C32 -1.7(7)
C30 C31 C32 C27 0.9(7)
C28 C27 C32 C31 -0.1(6)
C24 C27 C32 C31 -179.9(3)

loop_
_cod_related_entry_id
_cod_related_entry_database
_cod_related_entry_code
1 ChemSpider 24734087
